data_9000676
loop_
_publ_author_name
'Veblen, D. R.'
'Burnham, C. W.'

_publ_section_title
;
 New biopyriboles from Chester, Vermont: II. The crystal chemistry of
 jimthompsonite, clinojimthompsonite, and chesterite, and the amphibole-mica
 reaction
;
_journal_name_full 'American Mineralogist'
_journal_page_first 1053
_journal_page_last 1073
_journal_volume 63
_journal_year 1978
_chemical_formula_sum 'Fe4.18 H6 Mg12.82 O60 Si20'
_chemical_name_mineral Chesterite
_space_group_IT_number 36
_symmetry_space_group_name_Hall 'A -2a 2a'
_symmetry_space_group_name_H-M 'A 21 m a'
_cell_angle_alpha 90
_cell_angle_beta 90
_cell_angle_gamma 90
_cell_formula_units_Z 4
_cell_length_a 18.614
_cell_length_b 45.306
_cell_length_c 5.297
_cell_volume 4467.097
_database_code_amcsd 0000689
_exptl_crystal_density_diffrn 3.082
_cod_original_formula_sum '(Mg12.82 Fe4.18) Si20 O60 H6'
_cod_database_code 9000676

loop_
_space_group_symop_operation_xyz
x,y,z
x,1/2+y,1/2+z
1/2+x,y,-z
1/2+x,1/2+y,1/2-z
x,-y,z
x,1/2-y,1/2+z
1/2+x,-y,-z
1/2+x,1/2-y,1/2-z

loop_
_atom_site_label
_atom_site_fract_x
_atom_site_fract_y
_atom_site_fract_z
_atom_site_occupancy
_atom_site_U_iso_or_equiv
_atom_site_type_symbol
_atom_site_attached_hydrogens
MgMT1 0.12670 0.26750 0.14610 0.91000 0.00481 Mg 0
FeMT1 0.12670 0.26750 0.14610 0.09000 0.00481 Fe 0
MgMT2 0.12240 0.30130 0.64130 0.81100 0.01039 Mg 0
FeMT2 0.12240 0.30130 0.64130 0.18900 0.01039 Fe 0
MgMT3 0.12640 0.33570 0.14580 0.91600 0.00380 Mg 0
FeMT3 0.12640 0.33570 0.14580 0.08400 0.00380 Fe 0
MgMT4 0.12430 0.37150 0.64230 0.97200 0.00418 Mg 0
FeMT4 0.12430 0.37150 0.64230 0.02800 0.00418 Fe 0
FeMT5 0.12330 0.40440 0.14140 0.80500 0.00519 Fe 0
MgMT5 0.12330 0.40440 0.14140 0.19500 0.00519 Mg 0
MgMD1 0.37710 0.46540 0.64430 0.94300 0.00380 Mg 0
FeMD1 0.37710 0.46540 0.64430 0.05700 0.00380 Fe 0
MgMD2 0.37490 0.42960 0.14890 0.98300 0.00418 Mg 0
FeMD2 0.37490 0.42960 0.14890 0.01700 0.00418 Fe 0
MgMD3 0.37180 0.50000 0.14850 0.78600 0.01039 Mg 0
FeMD3 0.37180 0.50000 0.14850 0.21400 0.01039 Fe 0
MgMD4 0.37520 0.39630 0.64570 0.28700 0.00519 Mg 0
FeMD4 0.37520 0.39630 0.64570 0.71300 0.00519 Fe 0
SiT1A 0.27040 0.26680 0.80900 1.00000 0.00456 Si 0
SiT2A 0.26910 0.33440 0.81690 1.00000 0.00557 Si 0
SiT3A 0.27320 0.36820 0.31680 1.00000 0.00545 Si 0
SiT1B 0.48110 0.26700 0.51840 1.00000 0.00621 Si 0
SiT2B 0.48160 0.33340 0.52450 1.00000 0.00443 Si 0
SiT3B 0.47550 0.36780 0.02790 1.00000 0.00545 Si 0
SiD1A 0.23020 0.46630 0.32030 1.00000 0.00557 Si 0
SiD2A 0.22820 0.43230 0.81250 1.00000 0.00545 Si 0
SiD1B 0.52010 0.46640 0.97960 1.00000 0.00443 Si 0
SiD2B 0.52440 0.43360 0.47870 1.00000 0.00545 Si 0
OT1A 0.29900 0.24990 0.56160 1.00000 -0.00038 O 0
OT2A 0.18230 0.26720 0.81120 1.00000 -0.00076 O 0
OT3A 0.29760 0.30020 0.80010 1.00000 0.00937 O 0
OT4A 0.18170 0.33500 0.81200 1.00000 0.00874 O 0
OT5A 0.29920 0.34900 0.07500 1.00000 0.01165 O 0
OT6A 0.30230 0.35210 0.58060 1.00000 0.01153 O 0
OT7A 0.18360 0.36940 0.31300 1.00000 0.00811 O 0
OT8A 0.31330 0.39820 0.33170 1.00000 0.00469 O 0
OT1B 0.45230 0.24680 0.27770 1.00000 0.01229 O 0
OT2B 0.56450 0.26640 0.51910 1.00000 0.00355 O 0
OT3B 0.45030 0.30010 0.48410 1.00000 0.00494 O 0
OT4B 0.56670 0.33490 0.52340 1.00000 0.00646 O 0
OT5B 0.44970 0.35510 0.30100 1.00000 0.00545 O 0
OT6B 0.45050 0.34540 0.79450 1.00000 0.00874 O 0
OT7B 0.55990 0.36880 0.03260 1.00000 0.00785 O 0
OT8B 0.43450 0.39800 0.96450 1.00000 0.00861 O 0
O-HTA 0.18350 0.30050 0.30860 1.00000 0.00747 O 0
O-HTB 0.56950 0.30150 0.01810 1.00000 0.00557 O 0
OD1A 0.31540 0.46470 0.31010 1.00000 0.00874 O 0
OD2A 0.31190 0.43160 0.82010 1.00000 0.00811 O 0
OD4A 0.18580 0.40040 0.82810 1.00000 0.00469 O 0
OD5A 0.20090 0.45220 0.57700 1.00000 0.01165 O 0
OD6A 0.19740 0.44760 0.08040 1.00000 0.01153 O 0
OD7A 0.20170 0.50000 0.30640 1.00000 0.00937 O 0
OD1B 0.42940 0.46530 0.98040 1.00000 0.00646 O 0
OD2B 0.43570 0.43090 0.47380 1.00000 0.00785 O 0
OD4B 0.56840 0.40350 0.53670 1.00000 0.00861 O 0
OD5B 0.55130 0.44570 0.19950 1.00000 0.00545 O 0
OD6B 0.54800 0.45530 0.70280 1.00000 0.00874 O 0
OD7B 0.54420 0.50000 0.02680 1.00000 0.00494 O 0
O-HDA 0.31870 0.50000 0.81170 1.00000 0.00747 O 0
O-HDB 0.43370 0.50000 0.47780 1.00000 0.00557 O 0

loop_
_cod_changelog_entry_id
_cod_changelog_entry_author
_cod_changelog_entry_date
_cod_changelog_entry_text
1
;cod-tools version 3.8.0
Id: cif_guess_AMCSD_atom_types 9581 2023-05-17 12:35:41Z saulius
;
2023-05-23T09:14:09+03:00
;Derived atom types and hydrogen counts
from atom names that follow the AMCSD naming convention
(Wat == water, O-H == hydroxyl).
;

loop_
_cod_related_entry_id
_cod_related_entry_database
_cod_related_entry_code
1 AMCSD 0000689
